data_2201624
loop_
_publ_author_name
'An-Wu Xu'
'Hua-Xin Zhang'
'Hai-Yan Tan'
'Bei-Sheng Kang'

_publ_section_title
;
 <i>N,N</i>'-Bis(2-pyridylethyl)oxamide
;
_journal_issue 10
_journal_name_full 'Acta Crystallographica Section E'
_journal_page_first o1164
_journal_page_last o1165
_journal_paper_doi 10.1107/S1600536802017452
_journal_volume 58
_journal_year 2002
_chemical_formula_iupac 'C16 H18 N4 O2'
_chemical_formula_moiety 'C16 H18 N4 O2'
_chemical_formula_sum 'C16 H18 N4 O2'
_chemical_formula_weight 298.34
_space_group_IT_number 14
_symmetry_cell_setting monoclinic
_symmetry_space_group_name_Hall '-P 2ybc'
_symmetry_space_group_name_H-M 'P 1 21/c 1'
_atom_sites_solution_hydrogens difmap
_atom_sites_solution_primary direct
_atom_sites_solution_secondary difmap
_cell_angle_alpha 90.00
_cell_angle_beta 100.280(10)
_cell_angle_gamma 90.00
_cell_formula_units_Z 2
_cell_length_a 9.489(6)
_cell_length_b 6.248(4)
_cell_length_c 13.062(8)
_cell_measurement_reflns_used 2131
_cell_measurement_temperature 293(2)
_cell_measurement_theta_max 26.75
_cell_measurement_theta_min 2.18
_cell_volume 762.0(8)
_computing_cell_refinement SMART
_computing_data_collection 'SMART (Bruker, 1998)'
_computing_data_reduction 'SAINT (Bruker, 1998)'
_computing_molecular_graphics 'SHELXTL (Bruker, 1998)'
_computing_publication_material SHELXTL
_computing_structure_refinement 'SHELXL97 (Sheldrick, 1997)'
_computing_structure_solution 'SHELXS97 (Sheldrick, 1990)'
_diffrn_ambient_temperature 293(2)
_diffrn_detector_area_resol_mean 0.781\%A
_diffrn_measured_fraction_theta_full 0.986
_diffrn_measured_fraction_theta_max 0.986
_diffrn_measurement_device_type 'Bruker CCD area-detector'
_diffrn_measurement_method '\f and \w'
_diffrn_radiation_monochromator graphite
_diffrn_radiation_source 'fine-focus sealed tube'
_diffrn_radiation_type MoK\a
_diffrn_radiation_wavelength 0.71073
_diffrn_reflns_av_R_equivalents 0.0182
_diffrn_reflns_av_sigmaI/netI 0.0184
_diffrn_reflns_limit_h_max 12
_diffrn_reflns_limit_h_min -11
_diffrn_reflns_limit_k_max 7
_diffrn_reflns_limit_k_min -7
_diffrn_reflns_limit_l_max 16
_diffrn_reflns_limit_l_min -14
_diffrn_reflns_number 4245
_diffrn_reflns_theta_full 27.06
_diffrn_reflns_theta_max 27.06
_diffrn_reflns_theta_min 3.17
_diffrn_standards_decay_% 0
_diffrn_standards_interval_time 0
_diffrn_standards_number 0
_exptl_absorpt_coefficient_mu 0.089
_exptl_absorpt_correction_T_max 0.9824
_exptl_absorpt_correction_T_min 0.9594
_exptl_absorpt_correction_type multi-scan
_exptl_absorpt_process_details '(SADABS; Sheldrick, 1996; Blessing, 1995)'
_exptl_crystal_colour colourless
_exptl_crystal_density_diffrn 1.300
_exptl_crystal_density_method 'not measured'
_exptl_crystal_description prism
_exptl_crystal_F_000 316
_exptl_crystal_size_max 0.47
_exptl_crystal_size_mid 0.33
_exptl_crystal_size_min 0.20
_refine_diff_density_max 0.216
_refine_diff_density_min -0.126
_refine_ls_extinction_coef 0.07(2)
_refine_ls_extinction_expression Fc^*^=kFc[1+0.001xFc^2^\l^3^/sin(2\q)]^-1/4^
_refine_ls_extinction_method SHELXL97
_refine_ls_goodness_of_fit_ref 1.062
_refine_ls_hydrogen_treatment refall
_refine_ls_matrix_type full
_refine_ls_number_parameters 137
_refine_ls_number_reflns 1642
_refine_ls_number_restraints 0
_refine_ls_restrained_S_all 1.062
_refine_ls_R_factor_all 0.0529
_refine_ls_R_factor_gt 0.0399
_refine_ls_shift/su_max 0.001
_refine_ls_shift/su_mean 0.000
_refine_ls_structure_factor_coef Fsqd
_refine_ls_weighting_details 'calc w = 1/[\s^2^(Fo^2^)+(0.1359P)^2^] where P = (Fo^2^+2Fc^2^)/3'
_refine_ls_weighting_scheme calc
_refine_ls_wR_factor_gt 0.1575
_refine_ls_wR_factor_ref 0.1808
_reflns_number_gt 1274
_reflns_number_total 1642
_reflns_threshold_expression I>2\s(I)
_cod_data_source_file su6000.cif
_cod_data_source_block III
_cod_depositor_comments
;
The following automatic conversions were performed:
'_symmetry_cell_setting' value 'Monoclinic' changed to 'monoclinic'
according to '/home/saulius/struct/CIF-dictionaries/cif_core.dic'
dictionary named 'cif_core.dic' version 2.4.1 from 2010-06-29.

Automatic conversion script
Id: cif_fix_enum 1527 2010-12-29 10:47:43Z saulius 

The following automatic conversions were performed:

'_symmetry_cell_setting' value 'Monoclinic' changed to 'monoclinic'
according to /home/saulius/struct/CIF-dictionaries/cif_core.dic
dictionary named 'cif_core.dic' version 2.4.1 from 2010-06-29.

Automatic conversion script
Id: cif_fix_values 1715 2011-07-08 13:25:40Z adriana 
;
_cod_original_sg_symbol_Hall '-P 2ytc'
_cod_original_sg_symbol_H-M 'P 21/c'
_cod_database_code 2201624
_cod_database_fobs_code 2201624

loop_
_symmetry_equiv_pos_as_xyz
'x, y, z'
'-x, y+1/2, -z+1/2'
'-x, -y, -z'
'x, -y-1/2, z-1/2'

loop_
_atom_site_label
_atom_site_fract_x
_atom_site_fract_y
_atom_site_fract_z
_atom_site_U_iso_or_equiv
_atom_site_adp_type
_atom_site_calc_flag
_atom_site_refinement_flags
_atom_site_occupancy
_atom_site_disorder_assembly
_atom_site_disorder_group
_atom_site_type_symbol
N2 0.03947(14) 0.1630(2) 0.89738(10) 0.0489(4) Uani d . 1 . . N
O1 0.17259(11) 0.0845(2) 1.05455(9) 0.0678(5) Uani d . 1 . . O
C8 0.06301(13) 0.0690(2) 0.98966(11) 0.0459(4) Uani d . 1 . . C
C7 0.14418(17) 0.3021(2) 0.86280(12) 0.0503(4) Uani d . 1 . . C
N1 0.21408(14) 0.7539(2) 0.77070(9) 0.0546(4) Uani d . 1 . . N
C5 0.24531(15) 0.6710(2) 0.86563(10) 0.0439(4) Uani d . 1 . . C
C6 0.13294(17) 0.5315(3) 0.89930(14) 0.0549(5) Uani d . 1 . . C
C4 0.37601(18) 0.7055(3) 0.92896(13) 0.0579(5) Uani d . 1 . . C
C3 0.3141(2) 0.8751(3) 0.73874(15) 0.0685(5) Uani d . 1 . . C
C2 0.4470(2) 0.9117(3) 0.79621(16) 0.0674(5) Uani d . 1 . . C
C1 0.47833(19) 0.8265(3) 0.89319(15) 0.0661(6) Uani d . 1 . . C
H7B 0.1271(19) 0.300(3) 0.7856(14) 0.061(5) Uiso d . 1 . . H
H6B 0.151(2) 0.531(3) 0.9788(16) 0.072(5) Uiso d . 1 . . H
H7A 0.238(2) 0.245(3) 0.8888(13) 0.059(5) Uiso d . 1 . . H
H6A 0.040(3) 0.583(3) 0.8719(17) 0.083(6) Uiso d . 1 . . H
H2A -0.045(2) 0.149(3) 0.8577(14) 0.061(5) Uiso d . 1 . . H
H1 0.570(2) 0.850(3) 0.9324(16) 0.079(6) Uiso d . 1 . . H
H3 0.284(3) 0.934(4) 0.666(2) 0.105(7) Uiso d . 1 . . H
H2 0.517(2) 0.999(4) 0.7675(19) 0.098(7) Uiso d . 1 . . H
H4 0.392(2) 0.644(3) 0.9969(16) 0.074(5) Uiso d . 1 . . H

loop_
_atom_site_aniso_label
_atom_site_aniso_U_11
_atom_site_aniso_U_22
_atom_site_aniso_U_33
_atom_site_aniso_U_12
_atom_site_aniso_U_13
_atom_site_aniso_U_23
N2 0.0393(7) 0.0518(8) 0.0541(7) -0.0071(5) 0.0043(5) 0.0035(5)
O1 0.0401(6) 0.0871(9) 0.0703(8) -0.0179(5) -0.0067(5) 0.0199(6)
C8 0.0346(7) 0.0461(8) 0.0558(8) -0.0043(5) 0.0048(6) 0.0012(6)
C7 0.0451(9) 0.0526(9) 0.0546(9) -0.0052(6) 0.0127(7) 0.0024(6)
N1 0.0488(8) 0.0641(9) 0.0498(7) 0.0001(6) 0.0058(6) 0.0029(5)
C5 0.0417(8) 0.0425(8) 0.0478(8) -0.0013(5) 0.0087(6) -0.0039(5)
C6 0.0471(9) 0.0562(9) 0.0645(10) -0.0056(6) 0.0180(7) -0.0025(7)
C4 0.0521(9) 0.0694(10) 0.0500(9) -0.0032(7) 0.0031(7) -0.0004(7)
C3 0.0736(12) 0.0682(11) 0.0670(11) 0.0040(9) 0.0216(9) 0.0166(8)
C2 0.0667(11) 0.0515(9) 0.0905(13) -0.0125(8) 0.0312(10) -0.0023(8)
C1 0.0459(10) 0.0697(12) 0.0813(13) -0.0147(8) 0.0072(8) -0.0192(9)

loop_
_atom_type_symbol
_atom_type_description
_atom_type_scat_dispersion_real
_atom_type_scat_dispersion_imag
_atom_type_scat_source
C C 0.0033 0.0016 'International Tables Vol C Tables 4.2.6.8 and 6.1.1.4'
H H 0.0000 0.0000 'International Tables Vol C Tables 4.2.6.8 and 6.1.1.4'
N N 0.0061 0.0033 'International Tables Vol C Tables 4.2.6.8 and 6.1.1.4'
O O 0.0106 0.0060 'International Tables Vol C Tables 4.2.6.8 and 6.1.1.4'

loop_
_geom_angle_atom_site_label_1
_geom_angle_atom_site_label_2
_geom_angle_atom_site_label_3
_geom_angle_site_symmetry_3
_geom_angle
_geom_angle_publ_flag
C8 N2 C7 . 122.37(13) yes
C8 N2 H2A . 118.6(12) ?
C7 N2 H2A . 118.9(12) ?
O1 C8 N2 . 125.51(13) ?
O1 C8 C8 3_557 120.98(16) ?
N2 C8 C8 3_557 113.51(14) ?
N2 C7 C6 . 112.13(13) yes
N2 C7 H7B . 108.1(11) ?
C6 C7 H7B . 108.9(11) ?
N2 C7 H7A . 108.2(11) ?
C6 C7 H7A . 110.4(11) ?
H7B C7 H7A . 109.0(15) ?
C5 N1 C3 . 117.38(14) ?
N1 C5 C4 . 121.74(14) ?
N1 C5 C6 . 116.62(13) ?
C4 C5 C6 . 121.62(14) ?
C5 C6 C7 . 111.21(13) yes
C5 C6 H6B . 107.5(11) ?
C7 C6 H6B . 107.8(11) ?
C5 C6 H6A . 110.7(14) ?
C7 C6 H6A . 108.3(13) ?
H6B C6 H6A . 111.3(18) ?
C1 C4 C5 . 119.71(16) ?
C1 C4 H4 . 121.9(13) ?
C5 C4 H4 . 118.4(13) ?
N1 C3 C2 . 124.02(16) ?
N1 C3 H3 . 113.6(15) ?
C2 C3 H3 . 122.3(15) ?
C1 C2 C3 . 118.31(16) ?
C1 C2 H2 . 121.4(14) ?
C3 C2 H2 . 120.3(14) ?
C2 C1 C4 . 118.80(17) ?
C2 C1 H1 . 118.5(13) ?
C4 C1 H1 . 122.7(13) ?

loop_
_geom_bond_atom_site_label_1
_geom_bond_atom_site_label_2
_geom_bond_site_symmetry_2
_geom_bond_distance
_geom_bond_publ_flag
N2 C8 . 1.324(2) yes
N2 C7 . 1.451(2) yes
N2 H2A . 0.88(2) ?
O1 C8 . 1.2224(19) yes
C8 C8 3_557 1.537(3) yes
C7 C6 . 1.520(2) yes
C7 H7B . 0.992(18) ?
C7 H7A . 0.97(2) ?
N1 C5 . 1.328(2) ?
N1 C3 . 1.338(2) ?
C5 C4 . 1.379(2) ?
C5 C6 . 1.502(2) yes
C6 H6B . 1.02(2) ?
C6 H6A . 0.94(2) ?
C4 C1 . 1.376(3) ?
C4 H4 . 0.95(2) ?
C3 C2 . 1.367(3) ?
C3 H3 . 1.01(3) ?
C2 C1 . 1.357(3) ?
C2 H2 . 0.99(3) ?
C1 H1 . 0.94(2) ?

loop_
_geom_hbond_atom_site_label_D
_geom_hbond_atom_site_label_H
_geom_hbond_atom_site_label_A
_geom_hbond_site_symmetry_A
_geom_hbond_distance_DH
_geom_hbond_distance_HA
_geom_hbond_distance_DA
_geom_hbond_angle_DHA
_geom_hbond_publ_flag
N2 H2A N1 2_546 0.878(19) 2.204(19) 3.008(3) 152.1(17) yes
C1 H1 O1 3_667 0.94(2) 2.452(19) 3.308(3) 151.4(17) yes

loop_
_geom_torsion_atom_site_label_1
_geom_torsion_atom_site_label_2
_geom_torsion_atom_site_label_3
_geom_torsion_atom_site_label_4
_geom_torsion_site_symmetry_4
_geom_torsion
C7 N2 C8 O1 . -1.0(2)
C7 N2 C8 C8 3_557 179.36(14)
C8 N2 C7 C6 . -85.67(18)
C3 N1 C5 C4 . -0.7(2)
C3 N1 C5 C6 . -178.75(14)
N1 C5 C6 C7 . 85.13(18)
C4 C5 C6 C7 . -92.89(18)
N2 C7 C6 C5 . 178.15(12)
N1 C5 C4 C1 . -0.9(3)
C6 C5 C4 C1 . 177.05(15)
C5 N1 C3 C2 . 2.4(3)
N1 C3 C2 C1 . -2.5(3)
C3 C2 C1 C4 . 0.7(3)
C5 C4 C1 C2 . 0.9(3)
